data_4083690
loop_
_publ_author_name
'Otero, Antonio'
'Fern\'andez-Baeza, Juan'
'Anti\~nolo, Antonio'
'Tejeda, Juan'
'Lara-S\'anchez, Agust\'in'
'S\'anchez-Barba, Luis F.'
'S\'anchez-Molina, Margarita'
'Rodr\'iguez, Ana M.'
'Bo, Carles'
'Urbano-Cuadrado, Manuel'

_publ_section_title
;
 Expanding Heteroscorpionates. Facile Synthesis of New Hybrid
 Scorpionate/Cyclopentadienyl Ligands and Their Lithium and Group 4 Metal
 Compounds:&#x00A0; A Combined Experimental and Density Functional Theory
 Study
;
_journal_issue 17
_journal_name_full Organometallics
_journal_page_first 4310
_journal_paper_doi 10.1021/om7003942
_journal_volume 26
_journal_year 2007
_chemical_formula_moiety 'C25 H37 Li N4 O'
_chemical_formula_sum 'C25 H37 Li N4 O'
_chemical_formula_weight 416.53
_chemical_name_systematic
;
  ?
;
_space_group_IT_number 14
_symmetry_cell_setting monoclinic
_symmetry_space_group_name_Hall '-P 2yn'
_symmetry_space_group_name_H-M 'P 1 21/n 1'
_atom_sites_solution_hydrogens geom
_atom_sites_solution_primary direct
_atom_sites_solution_secondary difmap
_audit_creation_method SHELXL-97
_cell_angle_alpha 90.00
_cell_angle_beta 98.094(3)
_cell_angle_gamma 90.00
_cell_formula_units_Z 4
_cell_length_a 8.9800(12)
_cell_length_b 15.405(2)
_cell_length_c 17.817(3)
_cell_measurement_temperature 173(2)
_cell_volume 2440.2(6)
_computing_cell_refinement 'Bruker SAINT'
_computing_data_collection 'Bruker SMART'
_computing_data_reduction 'Bruker SHELXTL'
_computing_molecular_graphics 'Bruker SHELXTL'
_computing_publication_material 'Bruker SHELXTL'
_computing_structure_refinement 'SHELXL-97 (Sheldrick, 1997)'
_computing_structure_solution 'SHELXS-97 (Sheldrick, 1990)'
_diffrn_ambient_temperature 173(2)
_diffrn_measured_fraction_theta_full 0.999
_diffrn_measured_fraction_theta_max 0.999
_diffrn_measurement_device_type 'CCD area detector'
_diffrn_measurement_method 'phi and omega scans'
_diffrn_radiation_monochromator graphite
_diffrn_radiation_source 'fine-focus sealed tube'
_diffrn_radiation_type MoK\a
_diffrn_radiation_wavelength 0.71073
_diffrn_reflns_av_R_equivalents 0.0600
_diffrn_reflns_av_sigmaI/netI 0.0926
_diffrn_reflns_limit_h_max 11
_diffrn_reflns_limit_h_min -11
_diffrn_reflns_limit_k_max 19
_diffrn_reflns_limit_k_min -19
_diffrn_reflns_limit_l_max 15
_diffrn_reflns_limit_l_min -22
_diffrn_reflns_number 14015
_diffrn_reflns_theta_full 26.39
_diffrn_reflns_theta_max 26.39
_diffrn_reflns_theta_min 1.76
_exptl_absorpt_coefficient_mu 0.069
_exptl_absorpt_correction_T_max 0.9890
_exptl_absorpt_correction_T_min 0.9835
_exptl_absorpt_correction_type Semi-empirical
_exptl_absorpt_process_details SADABS
_exptl_crystal_colour Colourless
_exptl_crystal_density_diffrn 1.134
_exptl_crystal_density_method 'not measured'
_exptl_crystal_description Block
_exptl_crystal_F_000 904
_exptl_crystal_size_max 0.24
_exptl_crystal_size_mid 0.22
_exptl_crystal_size_min 0.16
_refine_diff_density_max 0.476
_refine_diff_density_min -0.265
_refine_diff_density_rms 0.049
_refine_ls_extinction_method none
_refine_ls_goodness_of_fit_ref 1.025
_refine_ls_hydrogen_treatment mixed
_refine_ls_matrix_type full
_refine_ls_number_parameters 280
_refine_ls_number_reflns 4995
_refine_ls_number_restraints 0
_refine_ls_restrained_S_all 1.025
_refine_ls_R_factor_all 0.1421
_refine_ls_R_factor_gt 0.0647
_refine_ls_shift/su_max 0.000
_refine_ls_shift/su_mean 0.000
_refine_ls_structure_factor_coef Fsqd
_refine_ls_weighting_details 'calc w=1/[\s^2^(Fo^2^)+(0.0863P)^2^+0.4074P] where P=(Fo^2^+2Fc^2^)/3'
_refine_ls_weighting_scheme calc
_refine_ls_wR_factor_gt 0.1574
_refine_ls_wR_factor_ref 0.1894
_reflns_number_gt 2604
_reflns_number_total 4995
_reflns_threshold_expression >2sigma(I)
_cod_data_source_file om7003942-file002.cif
_cod_data_source_block 2
_cod_depositor_comments
;
The following automatic conversions were performed:

'_symmetry_cell_setting' value 'Monoclinic' changed to 'monoclinic'
according to
/usr/data/users/saulius/automatic-downloads/retrospective/ACS/lib/dictionaries/cif_core.dic
dictionary named 'cif_core.dic' version 2.4.2 from 2011-04-26.

Automatic conversion script
Id: cif_fix_values 2281 2013-09-26 08:29:07Z andrius 
;
_cod_original_cell_volume 2440.1(6)
_cod_original_sg_symbol_H-M P2(1)/n
_cod_database_code 4083690

loop_
_symmetry_equiv_pos_as_xyz
'x, y, z'
'-x+1/2, y+1/2, -z+1/2'
'-x, -y, -z'
'x-1/2, -y-1/2, z-1/2'

loop_
_atom_site_label
_atom_site_type_symbol
_atom_site_fract_x
_atom_site_fract_y
_atom_site_fract_z
_atom_site_U_iso_or_equiv
_atom_site_adp_type
_atom_site_occupancy
_atom_site_symmetry_multiplicity
_atom_site_calc_flag
_atom_site_refinement_flags
Li1 Li 0.0126(5) 0.6350(3) 0.2334(3) 0.0394(12) Uani 1 1 d .
O1 O 0.0433(3) 0.53397(13) 0.30146(11) 0.0560(7) Uani 1 1 d .
N1 N 0.2036(3) 0.62677(16) 0.17341(12) 0.0374(6) Uani 1 1 d .
N2 N 0.1802(2) 0.65886(14) 0.10148(12) 0.0308(5) Uani 1 1 d .
N3 N -0.1138(2) 0.58356(14) 0.13309(12) 0.0334(6) Uani 1 1 d .
N4 N -0.0768(2) 0.61748(14) 0.06686(12) 0.0296(5) Uani 1 1 d .
C1 C -0.0389(3) 0.76936(16) 0.18725(15) 0.0309(7) Uani 1 1 d .
C2 C -0.1692(3) 0.74304(16) 0.21744(16) 0.0319(7) Uani 1 1 d .
H2A H -0.2718 0.7369 0.1878 0.038 Uiso 1 1 calc R
C3 C -0.1365(3) 0.74008(18) 0.29640(16) 0.0360(7) Uani 1 1 d .
H3A H -0.2090 0.7256 0.3323 0.043 Uiso 1 1 calc R
C4 C 0.0136(3) 0.76599(18) 0.31666(17) 0.0400(7) Uani 1 1 d .
H4A H 0.0678 0.7718 0.3694 0.048 Uiso 1 1 calc R
C5 C 0.0730(3) 0.78427(17) 0.24973(16) 0.0360(7) Uani 1 1 d .
H5A H 0.1741 0.8104 0.2470 0.043 Uiso 1 1 calc R
C6 C -0.0085(3) 0.77576(17) 0.10626(15) 0.0360(7) Uani 1 1 d .
H6A H 0.0889 0.8081 0.1113 0.043 Uiso 1 1 calc R
C7 C 0.0308(3) 0.68818(16) 0.06853(15) 0.0285(6) Uani 1 1 d .
H7A H 0.0379 0.7023 0.0144 0.034 Uiso 1 1 calc R
C8 C 0.4221(4) 0.5828(3) 0.26395(18) 0.0681(11) Uani 1 1 d .
H8A H 0.3426 0.5701 0.2948 0.102 Uiso 1 1 calc R
H8B H 0.4903 0.6267 0.2896 0.102 Uiso 1 1 calc R
H8C H 0.4786 0.5297 0.2571 0.102 Uiso 1 1 calc R
C9 C 0.3533(3) 0.6164(2) 0.18846(16) 0.0399(7) Uani 1 1 d .
C10 C 0.4226(3) 0.64291(18) 0.12713(16) 0.0383(7) Uani 1 1 d .
H10A H 0.5273 0.6421 0.1240 0.046 Uiso 1 1 calc R
C11 C 0.3114(3) 0.67018(17) 0.07274(15) 0.0317(7) Uani 1 1 d .
C12 C 0.3184(3) 0.70702(19) -0.00443(17) 0.0437(8) Uani 1 1 d .
H12A H 0.4233 0.7093 -0.0136 0.066 Uiso 1 1 calc R
H12B H 0.2760 0.7657 -0.0074 0.066 Uiso 1 1 calc R
H12C H 0.2604 0.6701 -0.0428 0.066 Uiso 1 1 calc R
C13 C -0.1148(3) 0.83475(18) 0.05335(16) 0.0400(7) Uani 1 1 d .
C14 C -0.1313(4) 0.92104(19) 0.09237(18) 0.0493(9) Uani 1 1 d .
H14A H -0.0323 0.9483 0.1046 0.074 Uiso 1 1 calc R
H14B H -0.1749 0.9114 0.1391 0.074 Uiso 1 1 calc R
H14C H -0.1975 0.9592 0.0586 0.074 Uiso 1 1 calc R
C15 C -0.0580(4) 0.8518(2) -0.02209(17) 0.0542(9) Uani 1 1 d .
H15A H 0.0428 0.8774 -0.0126 0.081 Uiso 1 1 calc R
H15B H -0.1265 0.8921 -0.0524 0.081 Uiso 1 1 calc R
H15C H -0.0539 0.7970 -0.0496 0.081 Uiso 1 1 calc R
C16 C -0.2746(3) 0.7944(2) 0.03527(18) 0.0485(8) Uani 1 1 d .
H16A H -0.3145 0.7827 0.0827 0.073 Uiso 1 1 calc R
H16B H -0.2688 0.7401 0.0073 0.073 Uiso 1 1 calc R
H16C H -0.3412 0.8351 0.0044 0.073 Uiso 1 1 calc R
C17 C -0.1345(3) 0.5986(2) -0.07487(16) 0.0458(8) Uani 1 1 d .
H17A H -0.2042 0.5633 -0.1096 0.069 Uiso 1 1 calc R
H17B H -0.0308 0.5848 -0.0819 0.069 Uiso 1 1 calc R
H17C H -0.1541 0.6603 -0.0856 0.069 Uiso 1 1 calc R
C18 C -0.1562(3) 0.57953(17) 0.00459(16) 0.0339(7) Uani 1 1 d .
C19 C -0.2505(3) 0.52110(18) 0.03212(18) 0.0417(8) Uani 1 1 d .
H19A H -0.3226 0.4850 0.0030 0.050 Uiso 1 1 calc R
C20 C -0.2204(3) 0.52487(17) 0.11101(18) 0.0381(7) Uani 1 1 d .
C21 C -0.2894(4) 0.4740(2) 0.1688(2) 0.0580(10) Uani 1 1 d .
H21A H -0.2441 0.4918 0.2198 0.087 Uiso 1 1 calc R
H21B H -0.2714 0.4120 0.1620 0.087 Uiso 1 1 calc R
H21C H -0.3980 0.4850 0.1626 0.087 Uiso 1 1 calc R
C22 C 0.0850(5) 0.4490(2) 0.2770(2) 0.0650(11) Uani 1 1 d .
H22A H 0.1915 0.4485 0.2684 0.078 Uiso 1 1 calc R
H22B H 0.0210 0.4322 0.2294 0.078 Uiso 1 1 calc R
C23 C 0.0622(5) 0.3894(2) 0.3385(2) 0.0666(11) Uani 1 1 d .
H23A H 0.1362 0.3414 0.3425 0.080 Uiso 1 1 calc R
H23B H -0.0406 0.3646 0.3304 0.080 Uiso 1 1 calc R
C24 C 0.0852(5) 0.4461(2) 0.4086(2) 0.0677(11) Uani 1 1 d .
H24A H 0.0302 0.4231 0.4487 0.081 Uiso 1 1 calc R
H24B H 0.1932 0.4518 0.4289 0.081 Uiso 1 1 calc R
C25 C 0.0200(4) 0.5314(2) 0.37798(16) 0.0567(10) Uani 1 1 d .
H25A H -0.0887 0.5345 0.3820 0.068 Uiso 1 1 calc R
H25B H 0.0716 0.5806 0.4064 0.068 Uiso 1 1 calc R

loop_
_atom_site_aniso_label
_atom_site_aniso_U_11
_atom_site_aniso_U_22
_atom_site_aniso_U_33
_atom_site_aniso_U_23
_atom_site_aniso_U_13
_atom_site_aniso_U_12
Li1 0.050(3) 0.038(3) 0.031(3) 0.008(2) 0.009(2) 0.006(2)
O1 0.1018(19) 0.0368(12) 0.0342(13) 0.0078(10) 0.0256(12) 0.0175(12)
N1 0.0404(15) 0.0489(15) 0.0230(13) 0.0052(11) 0.0052(11) 0.0078(12)
N2 0.0315(13) 0.0377(13) 0.0235(13) 0.0041(11) 0.0047(10) 0.0004(11)
N3 0.0425(14) 0.0279(12) 0.0319(14) -0.0007(11) 0.0121(11) 0.0005(11)
N4 0.0324(13) 0.0309(12) 0.0255(13) -0.0020(10) 0.0040(10) 0.0001(10)
C1 0.0411(17) 0.0243(14) 0.0276(16) 0.0007(12) 0.0059(13) 0.0009(13)
C2 0.0355(16) 0.0288(15) 0.0314(17) -0.0014(12) 0.0046(13) 0.0062(12)
C3 0.0479(19) 0.0302(15) 0.0318(18) 0.0000(13) 0.0129(14) 0.0033(14)
C4 0.053(2) 0.0398(17) 0.0259(16) -0.0040(14) 0.0017(14) 0.0005(15)
C5 0.0422(17) 0.0321(16) 0.0337(17) -0.0034(13) 0.0053(14) -0.0073(13)
C6 0.0450(17) 0.0307(16) 0.0321(17) 0.0021(13) 0.0050(14) -0.0024(13)
C7 0.0352(16) 0.0295(15) 0.0211(14) 0.0032(12) 0.0050(12) 0.0026(12)
C8 0.055(2) 0.112(3) 0.035(2) 0.011(2) 0.0020(17) 0.024(2)
C9 0.0373(17) 0.0521(19) 0.0297(17) -0.0015(14) 0.0024(14) 0.0074(15)
C10 0.0302(16) 0.0435(18) 0.0416(19) -0.0048(15) 0.0062(14) -0.0025(13)
C11 0.0349(16) 0.0304(15) 0.0315(16) -0.0063(13) 0.0102(14) -0.0072(13)
C12 0.0501(19) 0.0415(18) 0.0427(19) 0.0034(15) 0.0178(15) -0.0036(15)
C13 0.0518(19) 0.0343(16) 0.0334(17) 0.0031(14) 0.0043(15) 0.0105(15)
C14 0.065(2) 0.0330(17) 0.049(2) 0.0051(15) 0.0048(17) 0.0064(15)
C15 0.068(2) 0.053(2) 0.042(2) 0.0206(17) 0.0091(17) 0.0114(17)
C16 0.050(2) 0.0475(19) 0.045(2) 0.0017(16) -0.0025(16) 0.0111(16)
C17 0.053(2) 0.051(2) 0.0304(18) -0.0097(15) -0.0028(15) 0.0048(16)
C18 0.0326(16) 0.0320(16) 0.0354(17) -0.0103(14) -0.0014(13) 0.0066(13)
C19 0.0405(17) 0.0312(16) 0.053(2) -0.0168(15) 0.0034(16) -0.0009(14)
C20 0.0408(17) 0.0245(15) 0.052(2) -0.0079(14) 0.0169(15) -0.0005(13)
C21 0.069(2) 0.0384(19) 0.073(3) -0.0056(17) 0.032(2) -0.0127(17)
C22 0.105(3) 0.0377(19) 0.055(2) 0.0083(17) 0.021(2) 0.022(2)
C23 0.095(3) 0.046(2) 0.064(3) 0.0137(19) 0.029(2) 0.011(2)
C24 0.094(3) 0.061(2) 0.045(2) 0.0212(19) -0.003(2) -0.015(2)
C25 0.093(3) 0.050(2) 0.0290(19) -0.0004(15) 0.0127(18) -0.0178(19)

loop_
_atom_type_symbol
_atom_type_description
_atom_type_scat_dispersion_real
_atom_type_scat_dispersion_imag
_atom_type_scat_source
C C 0.0033 0.0016 'International Tables Vol C Tables 4.2.6.8 and 6.1.1.4'
H H 0.0000 0.0000 'International Tables Vol C Tables 4.2.6.8 and 6.1.1.4'
Li Li -0.0003 0.0001 'International Tables Vol C Tables 4.2.6.8 and 6.1.1.4'
N N 0.0061 0.0033 'International Tables Vol C Tables 4.2.6.8 and 6.1.1.4'
O O 0.0106 0.0060 'International Tables Vol C Tables 4.2.6.8 and 6.1.1.4'

loop_
_geom_angle_atom_site_label_1
_geom_angle_atom_site_label_2
_geom_angle_atom_site_label_3
_geom_angle
O1 Li1 N3 103.6(2)
O1 Li1 N1 102.0(2)
N3 Li1 N1 85.92(19)
O1 Li1 C1 162.9(3)
N3 Li1 C1 88.70(19)
N1 Li1 C1 90.54(19)
O1 Li1 C2 132.7(2)
N3 Li1 C2 83.18(19)
N1 Li1 C2 125.3(2)
C1 Li1 C2 35.98(12)
O1 Li1 C5 133.0(3)
N3 Li1 C5 123.3(2)
N1 Li1 C5 86.15(19)
C1 Li1 C5 35.39(12)
C2 Li1 C5 57.61(15)
O1 Li1 C3 106.1(2)
N3 Li1 C3 111.5(2)
N1 Li1 C3 141.9(2)
C1 Li1 C3 57.75(14)
C2 Li1 C3 33.73(11)
C5 Li1 C3 55.79(14)
O1 Li1 C4 106.5(2)
N3 Li1 C4 138.9(2)
N1 Li1 C4 113.9(2)
C1 Li1 C4 57.23(15)
C2 Li1 C4 55.83(14)
C5 Li1 C4 33.28(11)
C3 Li1 C4 32.78(11)
C25 O1 C22 110.2(2)
C25 O1 Li1 126.2(2)
C22 O1 Li1 123.4(2)
C9 N1 N2 104.4(2)
C9 N1 Li1 139.0(2)
N2 N1 Li1 114.7(2)
C11 N2 N1 111.9(2)
C11 N2 C7 127.2(2)
N1 N2 C7 120.2(2)
C18 N4 N3 111.9(2)
C18 N4 C7 127.4(2)
N3 N4 C7 120.6(2)
C20 N3 N4 104.8(2)
C20 N3 Li1 140.7(2)
N4 N3 Li1 114.5(2)
N1 C9 C10 110.7(3)
N1 C9 C8 119.8(3)
C10 C9 C8 129.4(3)
C11 C10 C9 106.6(2)
C10 C11 N2 106.3(2)
C10 C11 C12 130.6(3)
N2 C11 C12 123.0(3)
N4 C7 N2 110.3(2)
N4 C7 C6 117.6(2)
N2 C7 C6 110.1(2)
C1 C6 C13 116.3(2)
C1 C6 C7 115.8(2)
C13 C6 C7 113.7(2)
C5 C1 C2 106.4(2)
C5 C1 C6 122.6(2)
C2 C1 C6 130.8(3)
C5 C1 Li1 77.0(2)
C2 C1 Li1 74.67(19)
C6 C1 Li1 110.7(2)
C4 C5 C1 108.9(2)
C4 C5 Li1 78.5(2)
C1 C5 Li1 67.66(18)
C5 C4 C3 107.8(3)
C5 C4 Li1 68.19(18)
C3 C4 Li1 72.24(19)
C2 C3 C4 107.9(3)
C2 C3 Li1 67.32(18)
C4 C3 Li1 75.0(2)
C3 C2 C1 108.9(3)
C3 C2 Li1 78.9(2)
C1 C2 Li1 69.34(18)
C14 C13 C15 108.6(3)
C14 C13 C6 109.2(2)
C15 C13 C6 112.7(2)
C14 C13 C16 107.3(2)
C15 C13 C16 107.4(2)
C6 C13 C16 111.4(2)
N4 C18 C19 105.6(3)
N4 C18 C17 124.5(3)
C19 C18 C17 129.8(3)
C18 C19 C20 106.9(3)
N3 C20 C19 110.7(3)
N3 C20 C21 120.1(3)
C19 C20 C21 129.2(3)
O1 C22 C23 105.8(3)
C22 C23 C24 103.8(3)
C25 C24 C23 101.7(3)
O1 C25 C24 105.7(3)

loop_
_geom_bond_atom_site_label_1
_geom_bond_atom_site_label_2
_geom_bond_distance
Li1 O1 1.968(5)
Li1 N3 2.131(5)
Li1 N1 2.150(5)
Li1 C1 2.252(5)
Li1 C2 2.321(5)
Li1 C5 2.372(5)
Li1 C3 2.469(5)
Li1 C4 2.504(6)
O1 C25 1.409(3)
O1 C22 1.445(4)
N1 C9 1.343(3)
N1 N2 1.362(3)
N2 C11 1.360(3)
N2 C7 1.458(3)
N3 C20 1.335(3)
N4 C18 1.363(3)
N4 N3 1.374(3)
N4 C7 1.453(3)
C8 C9 1.491(4)
C9 C10 1.393(4)
C10 C11 1.357(4)
C11 C12 1.497(4)
C7 C6 1.570(4)
C6 C1 1.509(4)
C6 C13 1.540(4)
C1 C5 1.410(4)
C1 C2 1.414(4)
C5 C4 1.402(4)
C4 C3 1.403(4)
C3 C2 1.397(4)
C13 C14 1.517(4)
C13 C15 1.526(4)
C13 C16 1.555(4)
C17 C18 1.485(4)
C18 C19 1.373(4)
C19 C20 1.395(4)
C20 C21 1.496(4)
C22 C23 1.465(4)
C23 C24 1.514(5)
C24 C25 1.509(5)
